data_7158302
loop_
_publ_author_name
'Rithchumpon, Puracheth'
'Intakaew, Neeranuth'
'Khamto, Nopawit'
'Yimklan, Saranpong'
'Nimmanpipug, Piyarat'
'Thavornyutikarn, Praput'
'Meepowpan, Puttinan'

_publ_section_title
;
 Synthesis and application of methyl itaconate-anthracene adducts in
 configuration assignment of chiral secondary alcohols by <sup>1</sup>H
 NMR.
;
_journal_issue 41
_journal_name_full 'Organic &amp; biomolecular chemistry'
_journal_page_first 8955
_journal_page_last 8967
_journal_paper_doi 10.1039/d1ob01387d
_journal_volume 19
_journal_year 2021
_chemical_absolute_configuration rm
_chemical_formula_moiety 'C24 H26 O4'
_chemical_formula_sum 'C24 H25 O4'
_chemical_formula_weight 377.44
_space_group_crystal_system orthorhombic
_space_group_IT_number 19
_space_group_name_Hall 'P 2ac 2ab'
_space_group_name_H-M_alt 'P 21 21 21'
_atom_sites_solution_hydrogens geom
_atom_sites_solution_primary dual
_audit_creation_date 2021-07-03
_audit_creation_method
;
Olex2 1.3
(compiled 2020.11.12 svn.r5f609507 for OlexSys, GUI svn.r6272)
;
_audit_update_record
;
2021-07-06 deposited with the CCDC.	2021-09-16 downloaded from the CCDC.
;
_cell_angle_alpha 90
_cell_angle_beta 90
_cell_angle_gamma 90
_cell_formula_units_Z 4
_cell_length_a 10.1003(3)
_cell_length_b 10.1984(3)
_cell_length_c 20.2551(5)
_cell_measurement_reflns_used 13440
_cell_measurement_temperature 293(2)
_cell_measurement_theta_max 25.9750
_cell_measurement_theta_min 2.2210
_cell_volume 2086.42(10)
_computing_cell_refinement 'CrysAlisPro 1.171.39.46 (Rigaku OD, 2018)'
_computing_data_collection 'CrysAlisPro 1.171.39.46 (Rigaku OD, 2018)'
_computing_data_reduction 'CrysAlisPro 1.171.39.46 (Rigaku OD, 2018)'
_computing_molecular_graphics 'Olex2 1.3 (Dolomanov et al., 2009)'
_computing_publication_material 'Olex2 1.3 (Dolomanov et al., 2009)'
_computing_structure_refinement 'SHELXL 2018/3 (Sheldrick, 2015)'
_computing_structure_solution 'SHELXT 2018/2 (Sheldrick, 2018)'
_diffrn_ambient_temperature 293(2)
_diffrn_detector 'CCD plate'
_diffrn_detector_type HyPix3000
_diffrn_measured_fraction_theta_full 1.000
_diffrn_measured_fraction_theta_max 0.959
_diffrn_measurement_details
;
List of Runs (angles in degrees, time in seconds):

  # Type    Start    End  Width  t~exp~   \w     \q     \k     \f   Frames
#--------------------------------------------------------------------------
  1  \w    -77.00  -2.00   0.50   11.70    --   -9.67 -27.00 -24.00  150
  2  \w    -12.00  48.00   0.50   11.70    --   10.38-107.00 140.00  120
  3  \w    -13.00  48.00   0.50   11.70    --   10.38-106.00-126.00  122
  4  \w    -58.00  -3.00   0.50   11.70    --   -9.67 125.00 -30.00  110
  5  \w      3.00  59.00   0.50   11.70    --   10.38-125.00 -60.00  112
  6  \w    -54.00  23.00   0.50   11.70    --   10.38 -37.00 -60.00  154
  7  \w    -54.00  23.00   0.50   11.70    --   10.38 -37.00 -90.00  154
  8  \w      3.00  74.00   0.50   11.70    --   10.38  27.00 138.00  142
  9  \w     -2.00  75.00   0.50   11.70    --   10.38  37.00 -30.00  154
;
_diffrn_measurement_device 'four-circle diffractometer'
_diffrn_measurement_device_type 'SuperNova, Single source at offset/far, HyPix3000'
_diffrn_measurement_method '\w scans'
_diffrn_orient_matrix_type 'CrysAlisPro convention (1999,Acta A55,543-557)'
_diffrn_orient_matrix_UB_11 -0.0132594000
_diffrn_orient_matrix_UB_12 0.0665211000
_diffrn_orient_matrix_UB_13 -0.0077934000
_diffrn_orient_matrix_UB_21 -0.0205915000
_diffrn_orient_matrix_UB_22 0.0111916000
_diffrn_orient_matrix_UB_23 0.0330011000
_diffrn_orient_matrix_UB_31 0.0658187000
_diffrn_orient_matrix_UB_32 0.0168939000
_diffrn_orient_matrix_UB_33 0.0087615000
_diffrn_radiation_monochromator mirror
_diffrn_radiation_probe x-ray
_diffrn_radiation_type 'Mo K\a'
_diffrn_radiation_wavelength 0.71073
_diffrn_reflns_av_R_equivalents 0.0482
_diffrn_reflns_av_unetI/netI 0.0325
_diffrn_reflns_Laue_measured_fraction_full 1.000
_diffrn_reflns_Laue_measured_fraction_max 0.959
_diffrn_reflns_limit_h_max 12
_diffrn_reflns_limit_h_min -12
_diffrn_reflns_limit_k_max 12
_diffrn_reflns_limit_k_min -12
_diffrn_reflns_limit_l_max 25
_diffrn_reflns_limit_l_min -25
_diffrn_reflns_number 23892
_diffrn_reflns_point_group_measured_fraction_full 1.000
_diffrn_reflns_point_group_measured_fraction_max 0.947
_diffrn_reflns_theta_full 25.242
_diffrn_reflns_theta_max 27.408
_diffrn_reflns_theta_min 2.011
_diffrn_source 'micro-focus sealed X-ray tube'
_diffrn_source_type 'SuperNova (Mo) X-ray Source'
_exptl_absorpt_coefficient_mu 0.081
_exptl_absorpt_correction_T_max 1.00000
_exptl_absorpt_correction_T_min 0.67626
_exptl_absorpt_correction_type multi-scan
_exptl_absorpt_process_details
;
CrysAlisPro 1.171.39.46 (Rigaku Oxford Diffraction, 2018)
Empirical absorption correction using spherical harmonics,
 implemented in SCALE3 ABSPACK scaling algorithm.
;
_exptl_crystal_colour 'clear light colourless'
_exptl_crystal_colour_lustre clear
_exptl_crystal_colour_modifier light
_exptl_crystal_colour_primary colourless
_exptl_crystal_density_diffrn 1.202
_exptl_crystal_description block
_exptl_crystal_F_000 804
_exptl_crystal_size_max 0.4
_exptl_crystal_size_mid 0.3
_exptl_crystal_size_min 0.3
_refine_diff_density_max 0.460
_refine_diff_density_min -0.244
_refine_diff_density_rms 0.054
_refine_ls_abs_structure_details
;
 Flack x determined using 1089 quotients [(I+)-(I-)]/[(I+)+(I-)]
 (Parsons, Flack and Wagner, Acta Cryst. B69 (2013) 249-259).
;
_refine_ls_abs_structure_Flack 0.7(4)
_refine_ls_extinction_method none
_refine_ls_goodness_of_fit_ref 1.067
_refine_ls_hydrogen_treatment constr
_refine_ls_matrix_type full
_refine_ls_number_parameters 256
_refine_ls_number_reflns 4502
_refine_ls_number_restraints 0
_refine_ls_restrained_S_all 1.067
_refine_ls_R_factor_all 0.0834
_refine_ls_R_factor_gt 0.0625
_refine_ls_shift/su_max 0.000
_refine_ls_shift/su_mean 0.000
_refine_ls_structure_factor_coef Fsqd
_refine_ls_weighting_details 'w=1/[\s^2^(Fo^2^)+(0.1234P)^2^+0.0401P] where P=(Fo^2^+2Fc^2^)/3'
_refine_ls_weighting_scheme calc
_refine_ls_wR_factor_gt 0.1803
_refine_ls_wR_factor_ref 0.1969
_reflns_Friedel_coverage 0.737
_reflns_Friedel_fraction_full 1.000
_reflns_Friedel_fraction_max 0.932
_reflns_number_gt 3251
_reflns_number_total 4502
_reflns_threshold_expression 'I > 2\s(I)'
_cod_data_source_file d1ob01387d2.cif
_cod_data_source_block pm10as040419
_cod_depositor_comments 'Adding full bibliography for 7158301--7158304.cif.'
_cod_database_code 7158302
_shelx_shelxl_version_number 2018/3
_chemical_oxdiff_formula 'C H O'
_shelx_space_group_comment
;
The symmetry employed for this shelxl refinement is uniquely defined
by the following loop, which should always be used as a source of
symmetry information in preference to the above space-group names.
They are only intended as comments.
;
_reflns_odcompleteness_completeness 99.96
_reflns_odcompleteness_iscentric 1
_reflns_odcompleteness_theta 26.32
_olex2_refinement_description
;
1. Fixed Uiso
 At 1.2 times of:
  All C(H) groups, All C(H,H) groups
 At 1.5 times of:
  All C(H,H,H) groups
2.a Ternary CH refined with riding coordinates:
 C00E(H00E), C00F(H00F), C00P(H00R)
2.b Secondary CH2 refined with riding coordinates:
 C007(H00A,H00B), C00H(H00C,H00H), C00Q(H00S,H00T)
2.c Aromatic/amide H refined with riding coordinates:
 C00D(H00D), C00G(H00G), C00I(H00I), C00K(H00M), C00L(H00N), C00M(H00O),
 C00N(H00P), C00O(H00Q)
2.d Idealised Me refined as rotating group:
 C00J(H00J,H00K,H00L), C00R(H00U,H00V,H00W), C1(H1A,H1B,H1C)
;
_smtbx_masks_void_probe_radius 1.2
_smtbx_masks_void_truncation_radius 1.2
_olex2_submission_special_instructions 'No special instructions were received'
_oxdiff_exptl_absorpt_empirical_details
;
Empirical correction (ABSPACK) includes:
- Absorption correction using spherical harmonics
- Frame scaling
;
_oxdiff_exptl_absorpt_empirical_full_max 1.719
_oxdiff_exptl_absorpt_empirical_full_min 0.730

loop_
_space_group_symop_operation_xyz
'x, y, z'
'-x+1/2, -y, z+1/2'
'-x, y+1/2, -z+1/2'
'x+1/2, -y+1/2, -z'

loop_
_atom_site_label
_atom_site_type_symbol
_atom_site_fract_x
_atom_site_fract_y
_atom_site_fract_z
_atom_site_U_iso_or_equiv
_atom_site_adp_type
_atom_site_occupancy
_atom_site_site_symmetry_order
_atom_site_calc_flag
_atom_site_refinement_flags_posn
_atom_site_refinement_flags_adp
_atom_site_refinement_flags_occupancy
_atom_site_disorder_assembly
_atom_site_disorder_group
O001 O 0.8915(2) 0.4455(3) 0.53856(12) 0.0655(7) Uani 1 1 d . . . . .
O002 O 0.5969(3) 0.5084(3) 0.33616(13) 0.0725(8) Uani 1 1 d . . . . .
O003 O 0.6208(3) 0.3051(3) 0.37407(14) 0.0822(9) Uani 1 1 d . . . . .
O004 O 0.8523(3) 0.5072(3) 0.43601(15) 0.0890(10) Uani 1 1 d . . . . .
C005 C 0.8137(3) 0.4638(3) 0.48683(17) 0.0553(8) Uani 1 1 d . . . . .
C006 C 0.6011(3) 0.4189(4) 0.38399(17) 0.0575(8) Uani 1 1 d . . . . .
C007 C 0.6753(3) 0.4190(4) 0.50130(17) 0.0576(8) Uani 1 1 d . . . . .
H00A H 0.651924 0.445987 0.545722 0.069 Uiso 1 1 calc R U . . .
H00B H 0.673000 0.323947 0.499992 0.069 Uiso 1 1 calc R U . . .
C008 C 0.5705(3) 0.4728(3) 0.45290(16) 0.0516(8) Uani 1 1 d . . . . .
C009 C 0.3310(3) 0.4652(4) 0.42551(16) 0.0569(8) Uani 1 1 d . . . . .
C00A C 0.3877(3) 0.5972(3) 0.54333(17) 0.0569(8) Uani 1 1 d . . . . .
C00B C 0.3985(3) 0.4599(3) 0.54060(16) 0.0559(8) Uani 1 1 d . . . . .
C00C C 0.3210(3) 0.6015(4) 0.42885(17) 0.0602(9) Uani 1 1 d . . . . .
C00D C 0.3566(4) 0.6568(5) 0.60253(19) 0.0720(10) Uani 1 1 d . . . . .
H00D H 0.351316 0.747714 0.605114 0.086 Uiso 1 1 calc R U . . .
C00E C 0.4323(3) 0.4106(3) 0.47236(16) 0.0521(8) Uani 1 1 d . . . . .
H00E H 0.434919 0.314551 0.470791 0.063 Uiso 1 1 calc R U . . .
C00F C 0.4139(4) 0.6623(4) 0.47803(17) 0.0597(9) Uani 1 1 d . . . . .
H00F H 0.402653 0.757620 0.480545 0.072 Uiso 1 1 calc R U . . .
C00G C 0.3762(4) 0.3844(4) 0.59587(17) 0.0637(9) Uani 1 1 d . . . . .
H00G H 0.384007 0.293603 0.594006 0.076 Uiso 1 1 calc R U . . .
C00H C 0.5572(3) 0.6238(3) 0.4580(2) 0.0601(9) Uani 1 1 d . . . . .
H00C H 0.578724 0.663325 0.415757 0.072 Uiso 1 1 calc R U . . .
H00H H 0.619087 0.656916 0.490569 0.072 Uiso 1 1 calc R U . . .
C00I C 0.2512(4) 0.3940(5) 0.38279(18) 0.0696(11) Uani 1 1 d . . . . .
H00I H 0.259846 0.303475 0.379333 0.084 Uiso 1 1 calc R U . . .
C00J C 1.0309(4) 0.4743(4) 0.5302(2) 0.0768(11) Uani 1 1 d . . . . .
H00J H 1.062131 0.434650 0.490129 0.115 Uiso 1 1 calc R U . . .
H00K H 1.079618 0.439898 0.566987 0.115 Uiso 1 1 calc R U . . .
H00L H 1.043223 0.567543 0.527868 0.115 Uiso 1 1 calc R U . . .
C00K C 0.3415(5) 0.4468(5) 0.65481(19) 0.0804(12) Uani 1 1 d . . . . .
H00M H 0.323847 0.396854 0.692189 0.096 Uiso 1 1 calc R U . . .
C00L C 0.3332(5) 0.5808(5) 0.6582(2) 0.0838(12) Uani 1 1 d . . . . .
H00N H 0.311716 0.621009 0.698031 0.101 Uiso 1 1 calc R U . . .
C00M C 0.2298(5) 0.6663(5) 0.3890(2) 0.0807(12) Uani 1 1 d . . . . .
H00O H 0.223750 0.757248 0.390396 0.097 Uiso 1 1 calc R U . . .
C00N C 0.1577(5) 0.4615(7) 0.3451(2) 0.0968(17) Uani 1 1 d . . . . .
H00P H 0.100312 0.414870 0.317957 0.116 Uiso 1 1 calc R U . . .
C00O C 0.1491(5) 0.5963(6) 0.3476(2) 0.0949(15) Uani 1 1 d . . . . .
H00Q H 0.088146 0.639957 0.321124 0.114 Uiso 1 1 calc R U . . .
C00P C 0.6126(6) 0.4617(6) 0.2676(2) 0.1062(17) Uani 1 1 d . . . . .
H00R H 0.632648 0.367771 0.265112 0.127 Uiso 1 1 calc R U . . .
C00Q C 0.7120(11) 0.5410(16) 0.2368(5) 0.233(6) Uani 1 1 d . . . . .
H00S H 0.717805 0.507763 0.192023 0.280 Uiso 1 1 calc R U . . .
H00T H 0.671866 0.627111 0.233147 0.280 Uiso 1 1 calc R U . . .
C00R C 0.8202(13) 0.5615(16) 0.2518(5) 0.230(6) Uani 1 1 d . . . . .
H00U H 0.875347 0.560767 0.213192 0.346 Uiso 1 1 calc R U . . .
H00V H 0.849702 0.494955 0.281957 0.346 Uiso 1 1 calc R U . . .
H00W H 0.825755 0.645730 0.272762 0.346 Uiso 1 1 calc R U . . .
C1 C 0.4907(11) 0.4956(19) 0.2339(4) 0.339(13) Uani 1 1 d . . . . .
H1A H 0.416644 0.462674 0.258526 0.509 Uiso 1 1 calc R U . . .
H1B H 0.490689 0.457437 0.190556 0.509 Uiso 1 1 calc R U . . .
H1C H 0.484024 0.589244 0.230241 0.509 Uiso 1 1 calc R U . . .

loop_
_atom_site_aniso_label
_atom_site_aniso_U_11
_atom_site_aniso_U_22
_atom_site_aniso_U_33
_atom_site_aniso_U_23
_atom_site_aniso_U_13
_atom_site_aniso_U_12
O001 0.0432(12) 0.0808(16) 0.0726(14) 0.0054(13) -0.0069(11) -0.0028(12)
O002 0.0684(17) 0.0826(17) 0.0666(14) 0.0141(13) 0.0044(13) 0.0030(14)
O003 0.098(2) 0.0691(17) 0.0796(17) -0.0017(13) 0.0165(16) 0.0167(16)
O004 0.0488(15) 0.132(3) 0.0862(19) 0.0356(18) -0.0016(14) -0.0136(16)
C005 0.0434(17) 0.0526(18) 0.070(2) 0.0066(17) -0.0005(15) 0.0034(15)
C006 0.0420(17) 0.062(2) 0.068(2) 0.0089(17) 0.0008(16) 0.0034(16)
C007 0.0421(17) 0.064(2) 0.0664(19) 0.0121(16) -0.0031(14) -0.0036(15)
C008 0.0362(15) 0.0515(17) 0.0672(19) 0.0082(15) 0.0003(13) -0.0009(13)
C009 0.0363(15) 0.077(2) 0.0570(17) -0.0033(18) 0.0052(13) -0.0027(16)
C00A 0.0404(17) 0.064(2) 0.0662(19) -0.0045(16) -0.0038(15) -0.0025(15)
C00B 0.0372(15) 0.068(2) 0.0625(18) 0.0012(17) -0.0019(14) -0.0060(15)
C00C 0.0461(19) 0.076(3) 0.0582(18) 0.0049(17) 0.0054(16) 0.0112(17)
C00D 0.063(2) 0.079(3) 0.073(2) -0.015(2) -0.003(2) 0.001(2)
C00E 0.0420(17) 0.0525(17) 0.0619(19) -0.0002(14) 0.0004(14) -0.0059(13)
C00F 0.053(2) 0.0529(18) 0.074(2) 0.0027(16) -0.0002(17) 0.0060(16)
C00G 0.052(2) 0.071(2) 0.067(2) 0.0097(17) -0.0057(17) -0.0138(17)
C00H 0.0485(19) 0.0531(19) 0.079(2) 0.0051(17) 0.0024(17) -0.0055(15)
C00I 0.052(2) 0.100(3) 0.0567(19) -0.0111(19) 0.0048(17) -0.012(2)
C00J 0.0401(19) 0.088(3) 0.102(3) 0.002(2) -0.0069(18) -0.0038(19)
C00K 0.071(2) 0.114(4) 0.056(2) 0.007(2) 0.0014(18) -0.011(3)
C00L 0.082(3) 0.106(3) 0.063(2) -0.017(2) -0.001(2) -0.001(3)
C00M 0.071(3) 0.107(3) 0.064(2) 0.007(2) 0.003(2) 0.029(2)
C00N 0.054(2) 0.182(6) 0.055(2) -0.016(3) -0.0084(17) -0.003(3)
C00O 0.074(3) 0.147(5) 0.063(2) 0.008(3) -0.004(2) 0.032(3)
C00P 0.117(4) 0.129(4) 0.072(3) 0.025(3) 0.013(3) -0.006(4)
C00Q 0.152(9) 0.387(17) 0.162(8) -0.053(10) 0.093(8) -0.083(11)
C00R 0.157(9) 0.373(15) 0.161(8) -0.026(10) -0.007(8) -0.078(11)
C1 0.152(8) 0.79(4) 0.076(5) 0.025(11) -0.022(5) 0.044(17)

loop_
_atom_type_symbol
_atom_type_description
_atom_type_scat_dispersion_real
_atom_type_scat_dispersion_imag
_atom_type_scat_source
C C 0.0033 0.0016 'International Tables Vol C Tables 4.2.6.8 and 6.1.1.4'
H H 0.0000 0.0000 'International Tables Vol C Tables 4.2.6.8 and 6.1.1.4'
O O 0.0106 0.0060 'International Tables Vol C Tables 4.2.6.8 and 6.1.1.4'

loop_
_geom_angle_atom_site_label_1
_geom_angle_atom_site_label_2
_geom_angle_atom_site_label_3
_geom_angle
_geom_angle_site_symmetry_1
_geom_angle_site_symmetry_3
_geom_angle_publ_flag
C005 O001 C00J 117.1(3) . . ?
C006 O002 C00P 117.3(3) . . ?
O001 C005 C007 110.8(3) . . ?
O004 C005 O001 123.0(3) . . ?
O004 C005 C007 126.2(3) . . ?
O002 C006 C008 114.2(3) . . ?
O003 C006 O002 123.3(4) . . ?
O003 C006 C008 122.4(3) . . ?
C005 C007 H00A 108.8 . . ?
C005 C007 H00B 108.8 . . ?
C005 C007 C008 114.0(3) . . ?
H00A C007 H00B 107.7 . . ?
C008 C007 H00A 108.8 . . ?
C008 C007 H00B 108.8 . . ?
C006 C008 C007 108.2(3) . . ?
C006 C008 C00E 105.1(3) . . ?
C006 C008 C00H 115.8(3) . . ?
C007 C008 C00E 107.7(3) . . ?
C007 C008 C00H 111.8(3) . . ?
C00H C008 C00E 107.8(3) . . ?
C00C C009 C00E 112.8(3) . . ?
C00I C009 C00C 120.7(3) . . ?
C00I C009 C00E 126.5(4) . . ?
C00B C00A C00F 113.1(3) . . ?
C00D C00A C00B 119.4(3) . . ?
C00D C00A C00F 127.6(3) . . ?
C00A C00B C00E 112.7(3) . . ?
C00G C00B C00A 120.8(3) . . ?
C00G C00B C00E 126.5(3) . . ?
C009 C00C C00F 113.5(3) . . ?
C00M C00C C009 119.5(4) . . ?
C00M C00C C00F 127.0(4) . . ?
C00A C00D H00D 120.1 . . ?
C00A C00D C00L 119.9(4) . . ?
C00L C00D H00D 120.1 . . ?
C008 C00E H00E 111.6 . . ?
C009 C00E C008 107.1(3) . . ?
C009 C00E C00B 107.5(3) . . ?
C009 C00E H00E 111.6 . . ?
C00B C00E C008 107.1(3) . . ?
C00B C00E H00E 111.6 . . ?
C00A C00F H00F 111.8 . . ?
C00A C00F C00H 106.4(3) . . ?
C00C C00F C00A 106.9(3) . . ?
C00C C00F H00F 111.8 . . ?
C00C C00F C00H 107.7(3) . . ?
C00H C00F H00F 111.8 . . ?
C00B C00G H00G 120.6 . . ?
C00B C00G C00K 118.7(4) . . ?
C00K C00G H00G 120.6 . . ?
C008 C00H C00F 110.4(3) . . ?
C008 C00H H00C 109.6 . . ?
C008 C00H H00H 109.6 . . ?
C00F C00H H00C 109.6 . . ?
C00F C00H H00H 109.6 . . ?
H00C C00H H00H 108.1 . . ?
C009 C00I H00I 120.8 . . ?
C009 C00I C00N 118.4(5) . . ?
C00N C00I H00I 120.8 . . ?
O001 C00J H00J 109.5 . . ?
O001 C00J H00K 109.5 . . ?
O001 C00J H00L 109.5 . . ?
H00J C00J H00K 109.5 . . ?
H00J C00J H00L 109.5 . . ?
H00K C00J H00L 109.5 . . ?
C00G C00K H00M 119.6 . . ?
C00L C00K C00G 120.9(4) . . ?
C00L C00K H00M 119.6 . . ?
C00D C00L H00N 119.8 . . ?
C00K C00L C00D 120.3(4) . . ?
C00K C00L H00N 119.8 . . ?
C00C C00M H00O 120.0 . . ?
C00O C00M C00C 120.1(5) . . ?
C00O C00M H00O 120.0 . . ?
C00I C00N H00P 119.5 . . ?
C00O C00N C00I 121.0(5) . . ?
C00O C00N H00P 119.5 . . ?
C00M C00O C00N 120.3(4) . . ?
C00M C00O H00Q 119.8 . . ?
C00N C00O H00Q 119.8 . . ?
O002 C00P H00R 112.7 . . ?
C00Q C00P O002 107.6(6) . . ?
C00Q C00P H00R 112.7 . . ?
C00Q C00P C1 104.8(8) . . ?
C1 C00P O002 105.9(6) . . ?
C1 C00P H00R 112.7 . . ?
C00P C00Q H00S 104.6 . . ?
C00P C00Q H00T 104.6 . . ?
H00S C00Q H00T 105.7 . . ?
C00R C00Q C00P 130.7(16) . . ?
C00R C00Q H00S 104.6 . . ?
C00R C00Q H00T 104.6 . . ?
C00Q C00R H00U 109.5 . . ?
C00Q C00R H00V 109.5 . . ?
C00Q C00R H00W 109.5 . . ?
H00U C00R H00V 109.5 . . ?
H00U C00R H00W 109.5 . . ?
H00V C00R H00W 109.5 . . ?
C00P C1 H1A 109.5 . . ?
C00P C1 H1B 109.5 . . ?
C00P C1 H1C 109.5 . . ?
H1A C1 H1B 109.5 . . ?
H1A C1 H1C 109.5 . . ?
H1B C1 H1C 109.5 . . ?

loop_
_geom_bond_atom_site_label_1
_geom_bond_atom_site_label_2
_geom_bond_distance
_geom_bond_site_symmetry_2
_geom_bond_publ_flag
O001 C005 1.324(4) . ?
O001 C00J 1.448(4) . ?
O002 C006 1.332(4) . ?
O002 C00P 1.478(6) . ?
O003 C006 1.194(4) . ?
O004 C005 1.186(4) . ?
C005 C007 1.500(5) . ?
C006 C008 1.532(5) . ?
C007 H00A 0.9700 . ?
C007 H00B 0.9700 . ?
C007 C008 1.543(4) . ?
C008 C00E 1.583(4) . ?
C008 C00H 1.550(5) . ?
C009 C00C 1.395(5) . ?
C009 C00E 1.503(5) . ?
C009 C00I 1.388(5) . ?
C00A C00B 1.406(5) . ?
C00A C00D 1.381(5) . ?
C00A C00F 1.503(5) . ?
C00B C00E 1.510(5) . ?
C00B C00G 1.377(5) . ?
C00C C00F 1.502(5) . ?
C00C C00M 1.392(5) . ?
C00D H00D 0.9300 . ?
C00D C00L 1.389(6) . ?
C00E H00E 0.9800 . ?
C00F H00F 0.9800 . ?
C00F C00H 1.554(5) . ?
C00G H00G 0.9300 . ?
C00G C00K 1.398(6) . ?
C00H H00C 0.9700 . ?
C00H H00H 0.9700 . ?
C00I H00I 0.9300 . ?
C00I C00N 1.396(7) . ?
C00J H00J 0.9600 . ?
C00J H00K 0.9600 . ?
C00J H00L 0.9600 . ?
C00K H00M 0.9300 . ?
C00K C00L 1.370(7) . ?
C00L H00N 0.9300 . ?
C00M H00O 0.9300 . ?
C00M C00O 1.370(7) . ?
C00N H00P 0.9300 . ?
C00N C00O 1.378(7) . ?
C00O H00Q 0.9300 . ?
C00P H00R 0.9800 . ?
C00P C00Q 1.432(12) . ?
C00P C1 1.450(11) . ?
C00Q H00S 0.9700 . ?
C00Q H00T 0.9700 . ?
C00Q C00R 1.154(13) . ?
C00R H00U 0.9600 . ?
C00R H00V 0.9600 . ?
C00R H00W 0.9600 . ?
C1 H1A 0.9600 . ?
C1 H1B 0.9600 . ?
C1 H1C 0.9600 . ?

loop_
_geom_torsion_atom_site_label_1
_geom_torsion_atom_site_label_2
_geom_torsion_atom_site_label_3
_geom_torsion_atom_site_label_4
_geom_torsion
_geom_torsion_site_symmetry_1
_geom_torsion_site_symmetry_2
_geom_torsion_site_symmetry_3
_geom_torsion_site_symmetry_4
_geom_torsion_publ_flag
O001 C005 C007 C008 162.9(3) . . . . ?
O002 C006 C008 C007 -133.8(3) . . . . ?
O002 C006 C008 C00E 111.3(3) . . . . ?
O002 C006 C008 C00H -7.5(4) . . . . ?
O002 C00P C00Q C00R 56.3(19) . . . . ?
O003 C006 C008 C007 49.6(4) . . . . ?
O003 C006 C008 C00E -65.3(4) . . . . ?
O003 C006 C008 C00H 175.9(3) . . . . ?
O004 C005 C007 C008 -18.9(6) . . . . ?
C005 C007 C008 C006 63.7(4) . . . . ?
C005 C007 C008 C00E 176.9(3) . . . . ?
C005 C007 C008 C00H -64.9(4) . . . . ?
C006 O002 C00P C00Q -129.8(8) . . . . ?
C006 O002 C00P C1 118.5(9) . . . . ?
C006 C008 C00E C009 -65.6(3) . . . . ?
C006 C008 C00E C00B 179.4(3) . . . . ?
C006 C008 C00H C00F 115.7(3) . . . . ?
C007 C008 C00E C009 179.2(3) . . . . ?
C007 C008 C00E C00B 64.1(3) . . . . ?
C007 C008 C00H C00F -119.8(3) . . . . ?
C009 C00C C00F C00A -55.2(4) . . . . ?
C009 C00C C00F C00H 58.8(4) . . . . ?
C009 C00C C00M C00O 1.1(6) . . . . ?
C009 C00I C00N C00O 3.3(6) . . . . ?
C00A C00B C00E C008 60.5(3) . . . . ?
C00A C00B C00E C009 -54.3(4) . . . . ?
C00A C00B C00G C00K 0.5(6) . . . . ?
C00A C00D C00L C00K 0.4(7) . . . . ?
C00A C00F C00H C008 58.9(4) . . . . ?
C00B C00A C00D C00L -1.6(6) . . . . ?
C00B C00A C00F C00C 55.1(4) . . . . ?
C00B C00A C00F C00H -59.7(4) . . . . ?
C00B C00G C00K C00L -1.7(7) . . . . ?
C00C C009 C00E C008 -60.2(3) . . . . ?
C00C C009 C00E C00B 54.6(4) . . . . ?
C00C C009 C00I C00N -2.3(5) . . . . ?
C00C C00F C00H C008 -55.4(4) . . . . ?
C00C C00M C00O C00N -0.1(7) . . . . ?
C00D C00A C00B C00E 179.7(3) . . . . ?
C00D C00A C00B C00G 1.1(5) . . . . ?
C00D C00A C00F C00C -125.3(4) . . . . ?
C00D C00A C00F C00H 119.8(4) . . . . ?
C00E C008 C00H C00F -1.7(4) . . . . ?
C00E C009 C00C C00F 0.3(4) . . . . ?
C00E C009 C00C C00M -179.1(3) . . . . ?
C00E C009 C00I C00N 176.8(3) . . . . ?
C00E C00B C00G C00K -177.9(3) . . . . ?
C00F C00A C00B C00E -0.7(4) . . . . ?
C00F C00A C00B C00G -179.3(3) . . . . ?
C00F C00A C00D C00L 178.9(4) . . . . ?
C00F C00C C00M C00O -178.2(4) . . . . ?
C00G C00B C00E C008 -121.0(4) . . . . ?
C00G C00B C00E C009 124.2(4) . . . . ?
C00G C00K C00L C00D 1.3(7) . . . . ?
C00H C008 C00E C009 58.5(4) . . . . ?
C00H C008 C00E C00B -56.6(3) . . . . ?
C00I C009 C00C C00F 179.5(3) . . . . ?
C00I C009 C00C C00M 0.1(5) . . . . ?
C00I C009 C00E C008 120.6(4) . . . . ?
C00I C009 C00E C00B -124.6(3) . . . . ?
C00I C00N C00O C00M -2.1(7) . . . . ?
C00J O001 C005 O004 -3.2(5) . . . . ?
C00J O001 C005 C007 175.1(3) . . . . ?
C00M C00C C00F C00A 124.1(4) . . . . ?
C00M C00C C00F C00H -121.9(4) . . . . ?
C00P O002 C006 O003 2.3(6) . . . . ?
C00P O002 C006 C008 -174.3(4) . . . . ?
C1 C00P C00Q C00R 168.7(18) . . . . ?

loop_
_smtbx_masks_void_nr
_smtbx_masks_void_average_x
_smtbx_masks_void_average_y
_smtbx_masks_void_average_z
_smtbx_masks_void_volume
_smtbx_masks_void_count_electrons
_smtbx_masks_void_content
1 -0.056 0.278 0.269 7.1 0.6 ?
2 0.056 0.778 0.231 7.1 0.6 ?
3 0.444 0.222 0.731 7.1 0.6 ?
4 0.556 0.722 0.769 7.1 0.6 ?
